data_4117118
loop_
_publ_author_name
'Stephen F. Martin'
'Kenneth J. Barr'

_publ_section_title
;
 Vinylogous Mannich Reactions. The Asymmetric Total Synthesis of
 (+)-Croomine
;
_journal_name_full 'Journal of the American Chemical Society'
_journal_page_first 3299
_journal_page_last 3300
_journal_paper_doi 10.1021/ja9542146
_journal_volume 118
_journal_year 1996
_chemical_formula_sum 'C20 H30 Br N O6'
_chemical_formula_weight 460.36
_chemical_name_systematic
; 
 ? 
;
_space_group_IT_number 4
_symmetry_cell_setting monoclinic
_symmetry_space_group_name_Hall 'P 2yb'
_symmetry_space_group_name_H-M 'P 1 21 1'
_atom_sites_solution_hydrogens geom
_atom_sites_solution_primary direct
_atom_sites_solution_secondary difmap
_audit_creation_method SHELXL
_cell_angle_alpha 90.00
_cell_angle_beta 103.27
_cell_angle_gamma 90.00
_cell_formula_units_Z 2
_cell_length_a 9.640(2)
_cell_length_b 9.104(2)
_cell_length_c 12.935(4)
_cell_measurement_temperature 298(2)
_cell_volume 1104.9(5)
_computing_structure_refinement 'SHELXL-93 (Sheldrick, 1993)'
_computing_structure_solution 'SHELXS-86 (Sheldrick, 1990)'
_diffrn_ambient_temperature 298(2)
_diffrn_radiation_monochromator graphite
_diffrn_radiation_source 'normal-focus sealed tube'
_diffrn_radiation_type MoK\a
_diffrn_radiation_wavelength 0.71073
_diffrn_reflns_av_R_equivalents 0.0633
_diffrn_reflns_av_sigmaI/netI 0.0835
_diffrn_reflns_limit_h_max 12
_diffrn_reflns_limit_h_min -12
_diffrn_reflns_limit_k_max 11
_diffrn_reflns_limit_k_min -8
_diffrn_reflns_limit_l_max 16
_diffrn_reflns_limit_l_min -16
_diffrn_reflns_number 5395
_diffrn_reflns_theta_max 27.50
_diffrn_reflns_theta_min 2.17
_exptl_absorpt_coefficient_mu 1.894
_exptl_crystal_density_diffrn 1.384
_exptl_crystal_F_000 480
_refine_diff_density_max 0.267
_refine_diff_density_min -0.304
_refine_diff_density_rms 0.048
_refine_ls_abs_structure_details 'Flack H D (1983), Acta Cryst. A39, 876-881'
_refine_ls_abs_structure_Flack 0.000(14)
_refine_ls_extinction_method none
_refine_ls_goodness_of_fit_all 1.010
_refine_ls_goodness_of_fit_obs 1.137
_refine_ls_matrix_type full
_refine_ls_number_parameters 253
_refine_ls_number_reflns 2879
_refine_ls_number_restraints 1
_refine_ls_restrained_S_all 1.009
_refine_ls_restrained_S_obs 1.136
_refine_ls_R_factor_all 0.1197
_refine_ls_R_factor_obs 0.0486
_refine_ls_shift/esd_max 0.006
_refine_ls_shift/esd_mean 0.001
_refine_ls_structure_factor_coef Fsqd
_refine_ls_weighting_details 'w=1/[\s^2^(Fo^2^)+(0.0265P)^2^+0.2188P] where P=(Fo^2^+2Fc^2^)/3'
_refine_ls_weighting_scheme calc
_refine_ls_wR_factor_all 0.0918
_refine_ls_wR_factor_obs 0.0733
_reflns_number_observed 1568
_reflns_number_total 2879
_reflns_observed_criterion >2sigma(I)
_cod_data_source_file ja9542146_1.cif
_cod_data_source_block 10
_cod_depositor_comments
;
The following automatic conversions were performed:

'_refine_ls_weighting_scheme' value 'calc
w=1/[\s^2^(Fo^2^)+(0.0265P)^2^+0.2188P] where P=(Fo^2^+2Fc^2^)/3' was
changed to 'calc'. New tag '_refine_ls_weighting_details' was
created. The value of the new tag was set to
'w=1/[\s^2^(Fo^2^)+(0.0265P)^2^+0.2188P] where P=(Fo^2^+2Fc^2^)/3'.

Automatic conversion script
Id: cif_fix_values 3143 2015-03-26 13:38:13Z robertas 
;
_cod_database_code 4117118

loop_
_symmetry_equiv_pos_as_xyz
'x, y, z'
'-x, y+1/2, -z'

loop_
_atom_site_aniso_label
_atom_site_aniso_U_11
_atom_site_aniso_U_22
_atom_site_aniso_U_33
_atom_site_aniso_U_23
_atom_site_aniso_U_13
_atom_site_aniso_U_12
C1 0.067(4) 0.056(5) 0.060(4) -0.014(4) 0.022(3) -0.012(4)
C2 0.061(4) 0.043(4) 0.083(5) 0.001(4) 0.022(4) 0.001(4)
C3 0.049(4) 0.046(4) 0.044(4) 0.010(3) 0.005(3) 0.005(3)
N4 0.058(3) 0.033(4) 0.050(3) 0.001(2) 0.019(2) 0.007(3)
C5 0.052(3) 0.042(4) 0.047(3) -0.007(3) 0.011(3) 0.003(3)
C6 0.052(3) 0.043(3) 0.037(3) -0.005(4) 0.012(2) -0.002(5)
O6 0.056(3) 0.045(3) 0.048(3) -0.002(2) 0.007(2) 0.001(2)
C7 0.053(4) 0.044(4) 0.051(4) -0.002(3) 0.024(3) 0.000(3)
C8 0.051(4) 0.056(5) 0.047(4) -0.005(4) 0.019(3) -0.006(4)
C9 0.048(3) 0.067(5) 0.054(4) 0.007(5) 0.018(3) -0.005(5)
O9 0.085(3) 0.088(5) 0.049(2) 0.014(3) 0.003(2) -0.005(3)
C10 0.078(5) 0.076(5) 0.070(4) -0.028(4) 0.029(4) -0.017(4)
C11 0.058(3) 0.054(5) 0.046(3) -0.002(3) 0.014(2) 0.008(3)
C12 0.061(4) 0.064(6) 0.052(3) -0.011(3) 0.024(3) -0.004(4)
C13 0.067(4) 0.056(4) 0.060(3) 0.009(5) 0.023(3) 0.012(6)
C14 0.069(4) 0.083(6) 0.080(5) -0.031(4) 0.041(4) -0.020(4)
Br14 0.0647(4) 0.0966(6) 0.0685(4) -0.0045(6) 0.0274(3) 0.0051(6)
C15 0.067(5) 0.044(4) 0.053(4) -0.002(4) 0.019(4) -0.003(4)
O15 0.059(3) 0.110(4) 0.062(3) 0.023(3) -0.002(2) -0.009(3)
C16 0.069(5) 0.106(7) 0.080(6) 0.005(5) 0.027(4) -0.023(5)
O16 0.069(3) 0.072(4) 0.056(3) 0.013(3) 0.016(3) -0.007(3)
C17 0.046(4) 0.051(5) 0.050(4) -0.002(4) 0.009(3) -0.005(4)
O17 0.071(3) 0.045(3) 0.063(3) 0.009(3) 0.025(2) 0.010(2)
C18 0.054(4) 0.056(5) 0.070(5) -0.008(4) 0.027(4) 0.007(4)
O18 0.073(3) 0.054(3) 0.054(3) -0.001(2) 0.026(2) 0.013(2)
C19 0.102(6) 0.070(5) 0.080(5) -0.026(4) 0.037(4) -0.018(5)
C20 0.069(6) 0.117(8) 0.096(6) -0.005(6) 0.018(5) 0.026(5)
C21 0.113(6) 0.081(6) 0.077(5) -0.009(5) 0.048(4) 0.007(5)

loop_
_atom_site_label
_atom_site_type_symbol
_atom_site_fract_x
_atom_site_fract_y
_atom_site_fract_z
_atom_site_U_iso_or_equiv
_atom_site_thermal_displace_type
_atom_site_occupancy
_atom_site_calc_flag
_atom_site_refinement_flags
C1 C 0.5150(7) 0.5894(7) 0.3880(5) 0.060(2) Uani 1 d .
H1A H 0.4417(7) 0.6280(7) 0.4195(5) 0.072 Uiso 1 d R
H1B H 0.6061(7) 0.6094(7) 0.4343(5) 0.072 Uiso 1 d R
C2 C 0.5056(7) 0.6569(7) 0.2799(5) 0.061(2) Uani 1 d .
H2A H 0.5584(7) 0.7472(7) 0.2857(5) 0.074 Uiso 1 d R
H2B H 0.4082(7) 0.6765(7) 0.2451(5) 0.074 Uiso 1 d R
C3 C 0.5718(6) 0.5412(7) 0.2206(5) 0.047(2) Uani 1 d .
H3A H 0.5230(6) 0.5378(7) 0.1470(5) 0.057 Uiso 1 d R
N4 N 0.5528(5) 0.4055(5) 0.2743(4) 0.0460(14) Uani 1 d .
C5 C 0.4930(6) 0.4263(6) 0.3674(4) 0.047(2) Uani 1 d .
H5A H 0.5504(6) 0.3733(6) 0.4261(4) 0.056 Uiso 1 d R
C6 C 0.3387(5) 0.3697(9) 0.3473(3) 0.0440(12) Uani 1 d .
O6 O 0.2549(4) 0.4500(5) 0.2557(3) 0.0506(11) Uani 1 d .
C7 C 0.3263(6) 0.2166(7) 0.3091(5) 0.047(2) Uani 1 d .
H7A H 0.3622(6) 0.1339(7) 0.3532(5) 0.057 Uiso 1 d R
C8 C 0.2581(6) 0.2053(8) 0.2090(5) 0.050(2) Uani 1 d .
C9 C 0.2116(6) 0.3569(11) 0.1742(5) 0.055(2) Uani 1 d .
O9 O 0.1444(4) 0.3952(6) 0.0886(3) 0.076(2) Uani 1 d .
C10 C 0.2292(7) 0.0757(8) 0.1374(5) 0.073(2) Uani 1 d .
H10A H 0.2686(7) -0.0104(8) 0.1762(5) 0.110 Uiso 1 d R
H10B H 0.1280(7) 0.0643(8) 0.1130(5) 0.110 Uiso 1 d R
H10C H 0.2712(7) 0.0887(8) 0.0775(5) 0.110 Uiso 1 d R
C11 C 0.2720(6) 0.3993(8) 0.4426(4) 0.053(2) Uani 1 d .
H11A H 0.2666(6) 0.5035(8) 0.4525(4) 0.063 Uiso 1 d R
H11B H 0.3339(6) 0.3589(8) 0.5050(4) 0.063 Uiso 1 d R
C12 C 0.1273(6) 0.3320(8) 0.4331(4) 0.057(2) Uani 1 d .
H12A H 0.1333(6) 0.2271(8) 0.4282(4) 0.069 Uiso 1 d R
H12B H 0.0668(6) 0.3674(8) 0.3683(4) 0.069 Uiso 1 d R
C13 C 0.0596(5) 0.3699(11) 0.5243(4) 0.0599(15) Uani 1 d .
H13A H 0.0510(5) 0.4747(11) 0.5286(4) 0.072 Uiso 1 d R
H13B H 0.1199(5) 0.3356(11) 0.5894(4) 0.072 Uiso 1 d R
C14 C -0.0824(7) 0.3055(8) 0.5119(5) 0.073(2) Uani 1 d .
H14A H -0.0717(7) 0.2006(8) 0.5131(5) 0.088 Uiso 1 d R
H14B H -0.1384(7) 0.3328(8) 0.4433(5) 0.088 Uiso 1 d R
Br14 Br -0.18167(7) 0.36319(10) 0.61910(5) 0.0746(3) Uani 1 d .
C15 C 0.7299(7) 0.5738(7) 0.2328(5) 0.054(2) Uani 1 d .
O15 O 0.8215(5) 0.5451(6) 0.3094(4) 0.080(2) Uani 1 d .
C16 C 0.8997(8) 0.6817(10) 0.1522(6) 0.084(3) Uani 1 d .
H16A H 0.9050(8) 0.7278(10) 0.0865(6) 0.125 Uiso 1 d R
H16B H 0.9310(8) 0.7494(10) 0.2097(6) 0.125 Uiso 1 d R
H16C H 0.9597(8) 0.5962(10) 0.1632(6) 0.125 Uiso 1 d R
O16 O 0.7533(6) 0.6415(5) 0.1474(4) 0.0656(14) Uani 1 d .
C17 C 0.6142(7) 0.2766(8) 0.2568(5) 0.050(2) Uani 1 d .
O17 O 0.6262(4) 0.1694(5) 0.3125(3) 0.0582(11) Uani 1 d .
C18 C 0.7224(7) 0.1642(8) 0.1210(6) 0.058(2) Uani 1 d .
O18 O 0.6578(4) 0.2886(5) 0.1651(3) 0.0586(11) Uani 1 d .
C19 C 0.6189(8) 0.0384(9) 0.0977(5) 0.081(2) Uani 1 d .
H19A H 0.5340(8) 0.0732(9) 0.0498(5) 0.122 Uiso 1 d R
H19B H 0.6574(8) -0.0425(9) 0.0657(5) 0.122 Uiso 1 d R
H19C H 0.5964(8) 0.0066(9) 0.1627(5) 0.122 Uiso 1 d R
C20 C 0.8601(8) 0.1199(10) 0.1966(6) 0.094(3) Uani 1 d .
H20A H 0.8404(8) 0.0776(10) 0.2597(6) 0.141 Uiso 1 d R
H20B H 0.9086(8) 0.0492(10) 0.1625(6) 0.141 Uiso 1 d R
H20C H 0.9191(8) 0.2052(10) 0.2151(6) 0.141 Uiso 1 d R
C21 C 0.7523(8) 0.2290(8) 0.0205(5) 0.086(2) Uani 1 d .
H21A H 0.6637(8) 0.2563(8) -0.0264(5) 0.129 Uiso 1 d R
H21B H 0.8110(8) 0.3146(8) 0.0386(5) 0.129 Uiso 1 d R
H21C H 0.8005(8) 0.1586(8) -0.0140(5) 0.129 Uiso 1 d R

loop_
_atom_type_symbol
_atom_type_description
_atom_type_scat_dispersion_real
_atom_type_scat_dispersion_imag
_atom_type_scat_source
C C 0.0033 0.0016 'International Tables Vol C Tables 4.2.6.8 and 6.1.1.4'
H H 0.0000 0.0000 'International Tables Vol C Tables 4.2.6.8 and 6.1.1.4'
N N 0.0061 0.0033 'International Tables Vol C Tables 4.2.6.8 and 6.1.1.4'
O O 0.0106 0.0060 'International Tables Vol C Tables 4.2.6.8 and 6.1.1.4'
Br Br -0.2901 2.4595 'International Tables Vol C Tables 4.2.6.8 and 6.1.1.4'

loop_
_geom_angle_atom_site_label_1
_geom_angle_atom_site_label_2
_geom_angle_atom_site_label_3
_geom_angle
C2 C1 C5 105.0(5)
C2 C1 H1A 110.5(3)
C5 C1 H1A 110.3(3)
C2 C1 H1B 110.6(3)
C5 C1 H1B 111.6(4)
H1A C1 H1B 108.8
C1 C2 C3 104.0(5)
C1 C2 H2A 110.9(3)
C3 C2 H2A 110.8(3)
C1 C2 H2B 110.7(3)
C3 C2 H2B 111.7(3)
H2A C2 H2B 108.8
N4 C3 C15 110.4(5)
N4 C3 C2 103.6(5)
C15 C3 C2 109.7(5)
N4 C3 H3A 111.1(3)
C15 C3 H3A 111.0(3)
C2 C3 H3A 110.8(3)
C17 N4 C3 123.4(5)
C17 N4 C5 121.2(5)
C3 N4 C5 113.7(5)
N4 C5 C1 101.9(4)
N4 C5 C6 111.5(4)
C1 C5 C6 116.7(5)
N4 C5 H5A 108.7(3)
C1 C5 H5A 108.7(3)
C6 C5 H5A 109.0(3)
O6 C6 C7 102.3(5)
O6 C6 C11 107.8(5)
C7 C6 C11 114.7(6)
O6 C6 C5 107.5(5)
C7 C6 C5 112.0(5)
C11 C6 C5 111.8(4)
C9 O6 C6 109.5(5)
C8 C7 C6 112.8(6)
C8 C7 H7A 123.7(4)
C6 C7 H7A 123.4(3)
C7 C8 C10 131.0(7)
C7 C8 C9 105.9(6)
C10 C8 C9 123.2(6)
O9 C9 O6 123.1(9)
O9 C9 C8 127.6(8)
O6 C9 C8 109.3(5)
C8 C10 H10A 109.1(4)
C8 C10 H10B 108.7(3)
H10A C10 H10B 109.5
C8 C10 H10C 110.6(3)
H10A C10 H10C 109.5
H10B C10 H10C 109.5
C12 C11 C6 114.4(5)
C12 C11 H11A 109.6(4)
C6 C11 H11A 109.0(4)
C12 C11 H11B 107.3(3)
C6 C11 H11B 108.3(3)
H11A C11 H11B 107.9
C11 C12 C13 113.7(5)
C11 C12 H12A 110.0(4)
C13 C12 H12A 108.7(5)
C11 C12 H12B 107.6(3)
C13 C12 H12B 108.6(3)
H12A C12 H12B 108.1
C14 C13 C12 112.6(6)
C14 C13 H13A 108.2(5)
C12 C13 H13A 109.3(5)
C14 C13 H13B 109.2(4)
C12 C13 H13B 109.1(3)
H13A C13 H13B 108.4
C13 C14 Br14 114.7(4)
C13 C14 H14A 107.6(5)
Br14 C14 H14A 109.2(2)
C13 C14 H14B 108.1(3)
Br14 C14 H14B 109.2(2)
H14A C14 H14B 107.9
O15 C15 O16 123.9(6)
O15 C15 C3 125.0(6)
O16 C15 C3 111.1(6)
O16 C16 H16A 108.8(4)
O16 C16 H16B 109.0(4)
H16A C16 H16B 109.5
O16 C16 H16C 110.5(4)
H16A C16 H16C 109.5
H16B C16 H16C 109.5
C15 O16 C16 115.6(6)
O17 C17 O18 125.8(7)
O17 C17 N4 126.0(6)
O18 C17 N4 108.2(6)
O18 C18 C19 110.2(5)
O18 C18 C20 110.0(6)
C19 C18 C20 111.7(7)
O18 C18 C21 102.3(6)
C19 C18 C21 111.9(6)
C20 C18 C21 110.3(6)
C17 O18 C18 121.5(5)
C18 C19 H19A 107.8(4)
C18 C19 H19B 111.5(4)
H19A C19 H19B 109.5
C18 C19 H19C 109.0(4)
H19A C19 H19C 109.5
H19B C19 H19C 109.5
C18 C20 H20A 110.0(4)
C18 C20 H20B 109.3(4)
H20A C20 H20B 109.5
C18 C20 H20C 109.2(5)
H20A C20 H20C 109.5
H20B C20 H20C 109.5
C18 C21 H21A 109.1(4)
C18 C21 H21B 109.0(4)
H21A C21 H21B 109.5
C18 C21 H21C 110.4(4)
H21A C21 H21C 109.5
H21B C21 H21C 109.5

loop_
_geom_bond_atom_site_label_1
_geom_bond_atom_site_label_2
_geom_bond_distance
C1 C2 1.512(8)
C1 C5 1.515(8)
C1 H1A 0.96
C1 H1B 0.96
C2 C3 1.526(8)
C2 H2A 0.96
C2 H2B 0.96
C3 N4 1.450(7)
C3 C15 1.526(8)
C3 H3A 0.96
N4 C17 1.356(8)
N4 C5 1.462(6)
C5 C6 1.539(7)
C5 H5A 0.96
C6 O6 1.467(7)
C6 C7 1.474(10)
C6 C11 1.539(6)
O6 C9 1.343(8)
C7 C8 1.314(8)
C7 H7A 0.96
C8 C10 1.487(9)
C8 C9 1.488(10)
C9 O9 1.199(6)
C10 H10A 0.96
C10 H10B 0.96
C10 H10C 0.96
C11 C12 1.502(8)
C11 H11A 0.96
C11 H11B 0.96
C12 C13 1.514(7)
C12 H12A 0.96
C12 H12B 0.96
C13 C14 1.464(8)
C13 H13A 0.96
C13 H13B 0.96
C14 Br14 1.929(5)
C14 H14A 0.96
C14 H14B 0.96
C15 O15 1.195(7)
C15 O16 1.328(7)
C16 O16 1.445(8)
C16 H16A 0.96
C16 H16B 0.96
C16 H16C 0.96
C17 O17 1.203(7)
C17 O18 1.352(7)
C18 O18 1.469(7)
C18 C19 1.503(10)
C18 C20 1.511(10)
C18 C21 1.514(9)
C19 H19A 0.96
C19 H19B 0.96
C19 H19C 0.96
C20 H20A 0.96
C20 H20B 0.96
C20 H20C 0.96
C21 H21A 0.96
C21 H21B 0.96
C21 H21C 0.96
